data_4327824
loop_
_publ_author_name
'Tracey M. McLean'
'Janice L. Moody'
'Mark R. Waterland'
'Shane G. Telfer'

_publ_section_title
;
 Luminescent Rhenium(I)-Dipyrrinato Complexes
;
_journal_name_full 'Inorganic Chemistry'
_journal_page_first 446
_journal_page_last 455
_journal_paper_doi 10.1021/ic201877t
_journal_volume 51
_journal_year 2012
_chemical_formula_sum 'C37 H28 N2 O4 P Re'
_chemical_formula_weight 781.78
_chemical_name_systematic
;
 ?
;
_space_group_IT_number 2
_symmetry_cell_setting triclinic
_symmetry_space_group_name_Hall '-P 1'
_symmetry_space_group_name_H-M 'P -1'
_atom_sites_solution_hydrogens geom
_atom_sites_solution_primary direct
_atom_sites_solution_secondary difmap
_audit_creation_method SHELXL-97
_cell_angle_alpha 77.631(5)
_cell_angle_beta 75.249(5)
_cell_angle_gamma 86.802(6)
_cell_formula_units_Z 2
_cell_length_a 9.5888(2)
_cell_length_b 10.3564(2)
_cell_length_c 17.1241(12)
_cell_measurement_reflns_used 7945
_cell_measurement_temperature 292(2)
_cell_measurement_theta_max 71.5
_cell_measurement_theta_min 6.9
_cell_volume 1606.30(13)
_computing_cell_refinement 'FSProcess in Process-Auto (Rigaku, 1998)'
_computing_data_collection 'CrystalClear (Rigaku, 2005)'
_computing_data_reduction 'FSProcess in Process-Auto (Rigaku, 1998)'
_computing_structure_refinement 'SHELXL-97 (Sheldrick, 1997)'
_computing_structure_solution 'SHELXS97 (Sheldrick, 2008)'
_diffrn_ambient_temperature 292(2)
_diffrn_detector_area_resol_mean 10
_diffrn_measured_fraction_theta_full 0.948
_diffrn_measured_fraction_theta_max 0.948
_diffrn_measurement_device_type 'Rigaku Spider'
_diffrn_measurement_method \w-scans
_diffrn_radiation_monochromator 'Rigaku VariMax-HF Confocal Optical System'
_diffrn_radiation_source 'Rigaku MM007 rotating anode'
_diffrn_radiation_type CuK\a
_diffrn_radiation_wavelength 1.54178
_diffrn_reflns_av_R_equivalents 0.0374
_diffrn_reflns_av_sigmaI/netI 0.0422
_diffrn_reflns_limit_h_max 11
_diffrn_reflns_limit_h_min -11
_diffrn_reflns_limit_k_max 8
_diffrn_reflns_limit_k_min -11
_diffrn_reflns_limit_l_max 20
_diffrn_reflns_limit_l_min -20
_diffrn_reflns_number 20807
_diffrn_reflns_theta_full 72.12
_diffrn_reflns_theta_max 72.12
_diffrn_reflns_theta_min 6.92
_exptl_absorpt_coefficient_mu 8.216
_exptl_absorpt_correction_T_max 1.0
_exptl_absorpt_correction_T_min 0.76
_exptl_absorpt_correction_type multi-scan
_exptl_absorpt_process_details '(ABSCOR; Higashi, 1995)'
_exptl_crystal_colour orange
_exptl_crystal_density_diffrn 1.616
_exptl_crystal_description block
_exptl_crystal_F_000 772
_exptl_crystal_size_max 0.22
_exptl_crystal_size_mid 0.20
_exptl_crystal_size_min 0.15
_refine_diff_density_max 2.672
_refine_diff_density_min -2.537
_refine_diff_density_rms 0.189
_refine_ls_extinction_method none
_refine_ls_goodness_of_fit_ref 1.140
_refine_ls_hydrogen_treatment constr
_refine_ls_matrix_type full
_refine_ls_number_parameters 407
_refine_ls_number_reflns 6005
_refine_ls_number_restraints 0
_refine_ls_restrained_S_all 1.140
_refine_ls_R_factor_all 0.0526
_refine_ls_R_factor_gt 0.0409
_refine_ls_shift/su_max 0.001
_refine_ls_shift/su_mean 0.000
_refine_ls_structure_factor_coef Fsqd
_refine_ls_weighting_details 'calc w=1/[\s^2^(Fo^2^)+(0.0002P)^2^+16.3537P] where P=(Fo^2^+2Fc^2^)/3'
_refine_ls_weighting_scheme calc
_refine_ls_wR_factor_gt 0.0942
_refine_ls_wR_factor_ref 0.1250
_reflns_number_gt 5363
_reflns_number_total 6005
_reflns_threshold_expression >2sigma(I)
_cod_data_source_file ic201877t_si_002_04.cif
_cod_data_source_block 2C
_cod_original_cell_volume 1606.30(12)
_cod_database_code 4327824

loop_
_symmetry_equiv_pos_as_xyz
'x, y, z'
'-x, -y, -z'

loop_
_atom_site_label
_atom_site_type_symbol
_atom_site_fract_x
_atom_site_fract_y
_atom_site_fract_z
_atom_site_U_iso_or_equiv
_atom_site_adp_type
_atom_site_occupancy
_atom_site_symmetry_multiplicity
_atom_site_calc_flag
_atom_site_refinement_flags
C1 C 0.9674(9) 0.5701(9) 0.3855(5) 0.048(2) Uani 1 1 d .
H1 H 0.9126 0.5198 0.3653 0.057 Uiso 1 1 calc R
C2 C 0.9094(10) 0.6407(10) 0.4487(5) 0.054(2) Uani 1 1 d .
H2 H 0.8128 0.6472 0.4757 0.065 Uiso 1 1 calc R
C3 C 1.0235(9) 0.6967(10) 0.4619(5) 0.054(2) Uani 1 1 d .
H3 H 1.0192 0.7485 0.5007 0.064 Uiso 1 1 calc R
C4 C 1.1508(9) 0.6629(9) 0.4064(4) 0.0439(19) Uani 1 1 d .
C5 C 1.2918(9) 0.6872(9) 0.4065(4) 0.046(2) Uani 1 1 d .
C6 C 1.4179(9) 0.6393(8) 0.3587(5) 0.0414(18) Uani 1 1 d .
C7 C 1.5628(10) 0.6614(10) 0.3590(6) 0.058(2) Uani 1 1 d .
H7 H 1.5925 0.7118 0.3906 0.070 Uiso 1 1 calc R
C8 C 1.6499(10) 0.5952(10) 0.3045(6) 0.059(2) Uani 1 1 d .
H8 H 1.7501 0.5923 0.2920 0.071 Uiso 1 1 calc R
C9 C 1.5605(9) 0.5322(10) 0.2707(5) 0.054(2) Uani 1 1 d .
H9 H 1.5933 0.4794 0.2321 0.065 Uiso 1 1 calc R
C10 C 1.3125(9) 0.7659(9) 0.4670(5) 0.049(2) Uani 1 1 d .
C11 C 1.2697(10) 0.8969(9) 0.4625(5) 0.054(2) Uani 1 1 d .
H11 H 1.2273 0.9383 0.4205 0.065 Uiso 1 1 calc R
C12 C 1.2888(11) 0.9671(11) 0.5191(6) 0.062(3) Uani 1 1 d .
H12 H 1.2592 1.0548 0.5154 0.074 Uiso 1 1 calc R
C13 C 1.3527(10) 0.9049(9) 0.5817(5) 0.052(2) Uani 1 1 d .
C14 C 1.3947(11) 0.7756(11) 0.5881(5) 0.062(3) Uani 1 1 d .
H14 H 1.4361 0.7344 0.6306 0.075 Uiso 1 1 calc R
C15 C 1.3752(11) 0.7057(10) 0.5306(5) 0.058(2) Uani 1 1 d .
H15 H 1.4045 0.6179 0.5347 0.069 Uiso 1 1 calc R
C16 C 1.4323(13) 0.9244(14) 0.7000(7) 0.093(4) Uani 1 1 d .
H16A H 1.3745 0.8508 0.7342 0.140 Uiso 1 1 calc R
H16B H 1.4379 0.9881 0.7323 0.140 Uiso 1 1 calc R
H16C H 1.5275 0.8940 0.6775 0.140 Uiso 1 1 calc R
C20 C 1.3717(11) 0.4164(9) 0.1797(5) 0.054(2) Uani 1 1 d .
O21 O 1.2191(8) 0.2271(7) 0.3787(4) 0.075(2) Uani 1 1 d .
C22 C 1.0781(11) 0.4509(9) 0.2290(5) 0.054(2) Uani 1 1 d .
C30 C 1.4634(9) 0.7594(8) 0.1146(5) 0.0415(18) Uani 1 1 d .
C31 C 1.5382(10) 0.7346(11) 0.0390(6) 0.062(3) Uani 1 1 d .
H31 H 1.4893 0.7040 0.0060 0.074 Uiso 1 1 calc R
C32 C 1.6855(12) 0.7550(12) 0.0122(7) 0.078(3) Uani 1 1 d .
H32 H 1.7356 0.7365 -0.0384 0.094 Uiso 1 1 calc R
C33 C 1.7585(12) 0.8024(11) 0.0596(8) 0.074(3) Uani 1 1 d .
H33 H 1.8574 0.8169 0.0410 0.089 Uiso 1 1 calc R
C34 C 1.6853(11) 0.8279(11) 0.1339(7) 0.068(3) Uani 1 1 d .
H34 H 1.7346 0.8597 0.1661 0.082 Uiso 1 1 calc R
C35 C 1.5379(10) 0.8070(9) 0.1620(5) 0.054(2) Uani 1 1 d .
H35 H 1.4888 0.8250 0.2128 0.065 Uiso 1 1 calc R
C36 C 1.1810(9) 0.8556(10) 0.1943(5) 0.050(2) Uani 1 1 d .
C37 C 1.2417(12) 0.9759(9) 0.1858(6) 0.063(3) Uani 1 1 d .
H37 H 1.3378 0.9916 0.1576 0.076 Uiso 1 1 calc R
C38 C 1.1599(15) 1.0738(10) 0.2192(7) 0.079(3) Uani 1 1 d .
H38 H 1.2023 1.1554 0.2123 0.094 Uiso 1 1 calc R
C39 C 1.0193(15) 1.0554(12) 0.2619(7) 0.081(4) Uani 1 1 d .
H39 H 0.9671 1.1218 0.2855 0.097 Uiso 1 1 calc R
C40 C 0.9569(13) 0.9363(13) 0.2691(6) 0.077(3) Uani 1 1 d .
H40 H 0.8604 0.9226 0.2969 0.093 Uiso 1 1 calc R
C41 C 1.0363(10) 0.8338(10) 0.2351(6) 0.059(2) Uani 1 1 d .
H41 H 0.9928 0.7534 0.2399 0.071 Uiso 1 1 calc R
C42 C 1.2123(9) 0.7177(9) 0.0626(5) 0.048(2) Uani 1 1 d .
C43 C 1.2008(11) 0.6025(10) 0.0356(5) 0.059(2) Uani 1 1 d .
H43 H 1.2181 0.5208 0.0668 0.071 Uiso 1 1 calc R
C44 C 1.1633(12) 0.6098(12) -0.0387(6) 0.070(3) Uani 1 1 d .
H44 H 1.1565 0.5326 -0.0570 0.084 Uiso 1 1 calc R
C45 C 1.1363(12) 0.7285(12) -0.0847(6) 0.069(3) Uani 1 1 d .
H45 H 1.1116 0.7321 -0.1343 0.083 Uiso 1 1 calc R
C46 C 1.1457(12) 0.8433(11) -0.0580(6) 0.067(3) Uani 1 1 d .
H46 H 1.1262 0.9245 -0.0889 0.080 Uiso 1 1 calc R
C47 C 1.1848(11) 0.8366(10) 0.0159(5) 0.060(3) Uani 1 1 d .
H47 H 1.1922 0.9141 0.0338 0.071 Uiso 1 1 calc R
N1 N 1.1106(7) 0.5846(7) 0.3581(4) 0.0414(15) Uani 1 1 d .
N2 N 1.4209(7) 0.5587(7) 0.3019(4) 0.0439(16) Uani 1 1 d .
O1 O 1.3682(7) 0.9841(8) 0.6343(4) 0.071(2) Uani 1 1 d .
O20 O 1.4473(8) 0.3607(9) 0.1333(5) 0.086(2) Uani 1 1 d .
O22 O 0.9776(8) 0.4228(8) 0.2114(5) 0.078(2) Uani 1 1 d .
P1 P 1.2734(2) 0.7132(2) 0.15658(11) 0.0403(5) Uani 1 1 d .
Re1 Re 1.24411(4) 0.49757(4) 0.26085(2) 0.03922(12) Uani 1 1 d .
C21 C 1.2290(9) 0.3278(9) 0.3370(5) 0.047(2) Uani 1 1 d .

loop_
_atom_site_aniso_label
_atom_site_aniso_U_11
_atom_site_aniso_U_22
_atom_site_aniso_U_33
_atom_site_aniso_U_23
_atom_site_aniso_U_13
_atom_site_aniso_U_12
C1 0.042(5) 0.060(6) 0.044(4) -0.016(4) -0.014(4) 0.005(4)
C2 0.042(5) 0.073(7) 0.046(5) -0.014(4) -0.008(4) 0.008(4)
C3 0.051(5) 0.075(7) 0.036(4) -0.020(4) -0.007(4) 0.007(5)
C4 0.045(4) 0.056(5) 0.031(4) -0.011(4) -0.011(3) 0.007(4)
C5 0.052(5) 0.060(6) 0.030(4) -0.009(4) -0.013(3) 0.000(4)
C6 0.051(5) 0.040(5) 0.039(4) -0.012(3) -0.017(3) -0.002(4)
C7 0.056(5) 0.075(7) 0.051(5) -0.016(5) -0.023(4) -0.003(5)
C8 0.043(5) 0.075(7) 0.061(6) -0.013(5) -0.020(4) 0.003(5)
C9 0.047(5) 0.066(6) 0.051(5) -0.019(4) -0.014(4) 0.011(4)
C10 0.053(5) 0.064(6) 0.036(4) -0.019(4) -0.016(4) -0.002(4)
C11 0.069(6) 0.047(6) 0.050(5) -0.011(4) -0.025(4) 0.008(5)
C12 0.069(6) 0.067(7) 0.059(6) -0.024(5) -0.024(5) 0.009(5)
C13 0.059(5) 0.050(6) 0.052(5) -0.029(4) -0.012(4) 0.003(4)
C14 0.079(7) 0.076(7) 0.044(5) -0.021(5) -0.032(5) 0.007(6)
C15 0.079(7) 0.052(6) 0.050(5) -0.014(4) -0.028(5) 0.009(5)
C16 0.093(9) 0.137(12) 0.085(8) -0.078(8) -0.045(7) 0.025(8)
C20 0.075(6) 0.047(5) 0.045(5) -0.016(4) -0.017(4) -0.011(5)
O21 0.092(5) 0.065(5) 0.055(4) -0.005(4) -0.005(4) 0.018(4)
C22 0.074(6) 0.044(5) 0.045(5) -0.016(4) -0.011(4) -0.006(5)
C30 0.048(5) 0.034(4) 0.042(4) -0.007(3) -0.010(3) -0.004(4)
C31 0.059(6) 0.078(7) 0.050(5) -0.027(5) -0.005(4) -0.003(5)
C32 0.067(7) 0.085(9) 0.074(7) -0.029(6) 0.009(6) -0.005(6)
C33 0.054(6) 0.063(7) 0.094(8) -0.008(6) -0.002(6) -0.011(5)
C34 0.062(6) 0.070(7) 0.074(7) -0.005(6) -0.023(5) -0.023(5)
C35 0.066(6) 0.052(6) 0.050(5) -0.014(4) -0.016(4) -0.012(5)
C36 0.055(5) 0.063(6) 0.030(4) -0.009(4) -0.010(3) 0.006(4)
C37 0.093(8) 0.037(5) 0.068(6) -0.034(5) -0.014(5) -0.008(5)
C38 0.122(11) 0.027(5) 0.093(8) -0.022(5) -0.032(8) 0.007(6)
C39 0.107(10) 0.064(8) 0.068(7) -0.027(6) -0.013(7) 0.029(7)
C40 0.071(7) 0.088(9) 0.059(6) -0.004(6) -0.008(5) 0.026(7)
C41 0.058(6) 0.059(6) 0.056(5) -0.005(5) -0.012(4) 0.006(5)
C42 0.051(5) 0.063(6) 0.030(4) -0.006(4) -0.014(3) -0.007(4)
C43 0.088(7) 0.048(6) 0.050(5) -0.018(4) -0.025(5) -0.010(5)
C44 0.096(8) 0.079(8) 0.047(5) -0.022(5) -0.027(5) -0.014(6)
C45 0.083(7) 0.089(9) 0.042(5) -0.010(5) -0.030(5) -0.018(6)
C46 0.088(8) 0.069(7) 0.049(5) -0.001(5) -0.033(5) -0.012(6)
C47 0.079(7) 0.065(7) 0.041(5) -0.011(4) -0.025(4) -0.008(5)
N1 0.045(4) 0.049(4) 0.033(3) -0.012(3) -0.014(3) 0.005(3)
N2 0.044(4) 0.049(4) 0.043(4) -0.017(3) -0.015(3) 0.001(3)
O1 0.070(4) 0.091(6) 0.075(4) -0.055(4) -0.029(4) 0.015(4)
O20 0.080(5) 0.109(7) 0.072(5) -0.055(5) -0.001(4) 0.018(5)
O22 0.064(4) 0.102(6) 0.090(5) -0.045(5) -0.034(4) -0.012(4)
P1 0.0488(11) 0.0444(12) 0.0309(9) -0.0113(8) -0.0120(8) -0.0033(9)
Re1 0.0444(2) 0.0437(2) 0.03140(18) -0.01116(15) -0.01008(14) 0.00069(15)
C21 0.056(5) 0.039(5) 0.038(4) 0.005(4) -0.008(4) 0.008(4)

loop_
_atom_type_symbol
_atom_type_description
_atom_type_scat_dispersion_real
_atom_type_scat_dispersion_imag
_atom_type_scat_source
C C 0.0181 0.0091 'International Tables Vol C Tables 4.2.6.8 and 6.1.1.4'
H H 0.0000 0.0000 'International Tables Vol C Tables 4.2.6.8 and 6.1.1.4'
N N 0.0311 0.0180 'International Tables Vol C Tables 4.2.6.8 and 6.1.1.4'
O O 0.0492 0.0322 'International Tables Vol C Tables 4.2.6.8 and 6.1.1.4'
P P 0.2955 0.4335 'International Tables Vol C Tables 4.2.6.8 and 6.1.1.4'
Re Re -5.2083 5.8923 'International Tables Vol C Tables 4.2.6.8 and 6.1.1.4'

loop_
_geom_angle_atom_site_label_1
_geom_angle_atom_site_label_2
_geom_angle_atom_site_label_3
_geom_angle
N1 C1 C2 111.8(8)
N1 C1 H1 124.1
C2 C1 H1 124.1
C3 C2 C1 105.9(8)
C3 C2 H2 127.0
C1 C2 H2 127.0
C2 C3 C4 108.3(8)
C2 C3 H3 125.8
C4 C3 H3 125.8
C5 C4 N1 125.2(7)
C5 C4 C3 126.4(8)
N1 C4 C3 107.9(7)
C4 C5 C6 126.4(8)
C4 C5 C10 117.2(7)
C6 C5 C10 116.3(7)
N2 C6 C5 124.9(7)
N2 C6 C7 107.9(7)
C5 C6 C7 127.2(8)
C8 C7 C6 107.5(8)
C8 C7 H7 126.3
C6 C7 H7 126.3
C7 C8 C9 107.3(8)
C7 C8 H8 126.3
C9 C8 H8 126.3
N2 C9 C8 110.7(8)
N2 C9 H9 124.7
C8 C9 H9 124.7
C11 C10 C15 118.3(8)
C11 C10 C5 122.3(8)
C15 C10 C5 119.3(8)
C12 C11 C10 121.4(8)
C12 C11 H11 119.3
C10 C11 H11 119.3
C11 C12 C13 119.1(9)
C11 C12 H12 120.4
C13 C12 H12 120.4
C14 C13 O1 124.8(9)
C14 C13 C12 120.7(8)
O1 C13 C12 114.5(8)
C13 C14 C15 119.7(8)
C13 C14 H14 120.1
C15 C14 H14 120.1
C10 C15 C14 120.7(9)
C10 C15 H15 119.6
C14 C15 H15 119.6
O1 C16 H16A 109.5
O1 C16 H16B 109.5
H16A C16 H16B 109.5
O1 C16 H16C 109.5
H16A C16 H16C 109.5
H16B C16 H16C 109.5
O20 C20 Re1 176.3(9)
O22 C22 Re1 178.8(8)
C31 C30 C35 118.9(8)
C31 C30 P1 120.5(7)
C35 C30 P1 120.3(6)
C30 C31 C32 120.1(9)
C30 C31 H31 119.9
C32 C31 H31 119.9
C33 C32 C31 120.5(10)
C33 C32 H32 119.8
C31 C32 H32 119.8
C34 C33 C32 119.7(10)
C34 C33 H33 120.2
C32 C33 H33 120.2
C33 C34 C35 120.5(10)
C33 C34 H34 119.7
C35 C34 H34 119.7
C30 C35 C34 120.3(9)
C30 C35 H35 119.9
C34 C35 H35 119.9
C37 C36 C41 119.8(9)
C37 C36 P1 125.9(7)
C41 C36 P1 114.3(8)
C36 C37 C38 119.8(11)
C36 C37 H37 120.1
C38 C37 H37 120.1
C39 C38 C37 122.4(11)
C39 C38 H38 118.8
C37 C38 H38 118.8
C38 C39 C40 118.1(10)
C38 C39 H39 120.9
C40 C39 H39 120.9
C39 C40 C41 121.3(11)
C39 C40 H40 119.4
C41 C40 H40 119.4
C36 C41 C40 118.6(10)
C36 C41 H41 120.7
C40 C41 H41 120.7
C47 C42 C43 119.1(8)
C47 C42 P1 119.8(7)
C43 C42 P1 121.0(7)
C42 C43 C44 119.7(9)
C42 C43 H43 120.2
C44 C43 H43 120.2
C45 C44 C43 120.8(10)
C45 C44 H44 119.6
C43 C44 H44 119.6
C44 C45 C46 120.0(9)
C44 C45 H45 120.0
C46 C45 H45 120.0
C45 C46 C47 119.4(10)
C45 C46 H46 120.3
C47 C46 H46 120.3
C42 C47 C46 121.0(9)
C42 C47 H47 119.5
C46 C47 H47 119.5
C1 N1 C4 106.0(7)
C1 N1 Re1 124.7(5)
C4 N1 Re1 129.3(5)
C9 N2 C6 106.6(7)
C9 N2 Re1 124.2(6)
C6 N2 Re1 129.0(5)
C13 O1 C16 116.6(8)
C30 P1 C36 106.4(4)
C30 P1 C42 102.2(4)
C36 P1 C42 102.7(4)
C30 P1 Re1 111.5(3)
C36 P1 Re1 115.6(3)
C42 P1 Re1 117.0(3)
C20 Re1 C22 91.7(4)
C20 Re1 C21 88.1(4)
C22 Re1 C21 88.6(4)
C20 Re1 N1 175.8(3)
C22 Re1 N1 91.7(3)
C21 Re1 N1 89.6(3)
C20 Re1 N2 92.3(3)
C22 Re1 N2 176.0(3)
C21 Re1 N2 92.2(3)
N1 Re1 N2 84.3(2)
C20 Re1 P1 89.0(3)
C22 Re1 P1 91.8(3)
C21 Re1 P1 177.1(3)
N1 Re1 P1 93.30(18)
N2 Re1 P1 87.59(19)
O21 C21 Re1 177.1(8)

loop_
_geom_bond_atom_site_label_1
_geom_bond_atom_site_label_2
_geom_bond_distance
C1 N1 1.339(10)
C1 C2 1.415(12)
C1 H1 0.9300
C2 C3 1.356(12)
C2 H2 0.9300
C3 C4 1.422(11)
C3 H3 0.9300
C4 C5 1.390(11)
C4 N1 1.405(10)
C5 C6 1.408(11)
C5 C10 1.503(11)
C6 N2 1.405(9)
C6 C7 1.421(12)
C7 C8 1.360(13)
C7 H7 0.9300
C8 C9 1.405(12)
C8 H8 0.9300
C9 N2 1.345(10)
C9 H9 0.9300
C10 C11 1.387(12)
C10 C15 1.391(11)
C11 C12 1.382(12)
C11 H11 0.9300
C12 C13 1.391(13)
C12 H12 0.9300
C13 C14 1.366(13)
C13 O1 1.380(10)
C14 C15 1.394(12)
C14 H14 0.9300
C15 H15 0.9300
C16 O1 1.426(13)
C16 H16A 0.9600
C16 H16B 0.9600
C16 H16C 0.9600
C20 O20 1.160(11)
C20 Re1 1.911(9)
O21 C21 1.125(10)
C22 O22 1.149(11)
C22 Re1 1.925(10)
C30 C31 1.381(11)
C30 C35 1.384(11)
C30 P1 1.829(8)
C31 C32 1.383(14)
C31 H31 0.9300
C32 C33 1.375(15)
C32 H32 0.9300
C33 C34 1.359(15)
C33 H33 0.9300
C34 C35 1.386(13)
C34 H34 0.9300
C35 H35 0.9300
C36 C37 1.368(12)
C36 C41 1.392(12)
C36 P1 1.829(9)
C37 C38 1.380(13)
C37 H37 0.9300
C38 C39 1.362(16)
C38 H38 0.9300
C39 C40 1.369(16)
C39 H39 0.9300
C40 C41 1.412(14)
C40 H40 0.9300
C41 H41 0.9300
C42 C47 1.369(13)
C42 C43 1.388(12)
C42 P1 1.839(8)
C43 C44 1.392(12)
C43 H43 0.9300
C44 C45 1.361(15)
C44 H44 0.9300
C45 C46 1.377(14)
C45 H45 0.9300
C46 C47 1.396(12)
C46 H46 0.9300
C47 H47 0.9300
N1 Re1 2.158(6)
N2 Re1 2.165(6)
P1 Re1 2.522(2)
Re1 C21 1.940(8)
